data_7122587
loop_
_publ_author_name
'Xu, Tao-Tao'
'Cao, Ke'
'Zhang, Cai-Yan'
'Wu, Ji'
'Jiang, Linhai'
'Yang, Junxiao'

_publ_section_title
;
 Palladium catalyzed selective arylation of o-carboranes via B(4)-H
 activation: amide induced regioselectivity reversal.
;
_journal_issue 96
_journal_name_full 'Chemical communications (Cambridge, England)'
_journal_page_first 13603
_journal_page_last 13606
_journal_paper_doi 10.1039/c8cc08193j
_journal_volume 54
_journal_year 2018
_chemical_formula_moiety 'C15 H20 B10 Cl N O'
_chemical_formula_sum 'C15 H20 B10 Cl N O'
_chemical_formula_weight 373.87
_space_group_crystal_system monoclinic
_space_group_IT_number 14
_space_group_name_Hall '-P 2yn'
_space_group_name_H-M_alt 'P 1 21/n 1'
_symmetry_space_group_name_Hall '-P 2yn'
_symmetry_space_group_name_H-M 'P 1 21/n 1'
_atom_sites_solution_hydrogens geom
_atom_sites_solution_primary dual
_audit_creation_date 2018-07-10
_audit_creation_method
;
Olex2 1.2
(compiled 2018.05.29 svn.r3508 for OlexSys, GUI svn.r5506)
;
_audit_update_record
;
2018-07-30 deposited with the CCDC.
2018-11-14 downloaded from the CCDC.
;
_cell_angle_alpha 90
_cell_angle_beta 100.297(4)
_cell_angle_gamma 90
_cell_formula_units_Z 4
_cell_length_a 9.7687(12)
_cell_length_b 12.8969(17)
_cell_length_c 15.702(2)
_cell_measurement_reflns_used 1484
_cell_measurement_temperature 173
_cell_measurement_theta_max 20.047
_cell_measurement_theta_min 2.636
_cell_volume 1946.4(4)
_computing_cell_refinement 'SAINT v8.34A (Bruker, 2013)'
_computing_data_reduction 'SAINT v8.34A (Bruker, 2013)'
_computing_molecular_graphics 'Olex2 (Dolomanov et al., 2009)'
_computing_publication_material 'Olex2 (Dolomanov et al., 2009)'
_computing_structure_refinement 'ShelXL (Sheldrick, 2015)'
_computing_structure_solution 'ShelXT (Sheldrick, 2015)'
_diffrn_ambient_temperature 173.0
_diffrn_measured_fraction_theta_full 0.991
_diffrn_measured_fraction_theta_max 0.991
_diffrn_measurement_device_type 'Bruker APEX-II CCD'
_diffrn_measurement_method '\f and \w scans'
_diffrn_radiation_type MoK\a
_diffrn_radiation_wavelength 0.71073
_diffrn_reflns_av_R_equivalents 0.0627
_diffrn_reflns_av_unetI/netI 0.0633
_diffrn_reflns_Laue_measured_fraction_full 0.991
_diffrn_reflns_Laue_measured_fraction_max 0.991
_diffrn_reflns_limit_h_max 11
_diffrn_reflns_limit_h_min -9
_diffrn_reflns_limit_k_max 15
_diffrn_reflns_limit_k_min -15
_diffrn_reflns_limit_l_max 19
_diffrn_reflns_limit_l_min -19
_diffrn_reflns_number 13635
_diffrn_reflns_point_group_measured_fraction_full 0.991
_diffrn_reflns_point_group_measured_fraction_max 0.991
_diffrn_reflns_theta_full 25.497
_diffrn_reflns_theta_max 25.497
_diffrn_reflns_theta_min 2.057
_diffrn_standards_number 0
_exptl_absorpt_coefficient_mu 0.202
_exptl_absorpt_correction_T_max 0.7454
_exptl_absorpt_correction_T_min 0.6647
_exptl_absorpt_correction_type multi-scan
_exptl_absorpt_process_details
'SADABS-2014/5 (Bruker,2014/5) was used for absorption correction. wR2(int) was 0.0731 before and 0.0608 after correction. The Ratio of minimum to maximum transmission is 0.8917. The \l/2 correction factor is 0.00150.'
_exptl_crystal_colour colourless
_exptl_crystal_colour_primary colourless
_exptl_crystal_density_diffrn 1.276
_exptl_crystal_description block
_exptl_crystal_F_000 768
_exptl_crystal_size_max 0.28
_exptl_crystal_size_mid 0.15
_exptl_crystal_size_min 0.12
_refine_diff_density_max 0.232
_refine_diff_density_min -0.274
_refine_diff_density_rms 0.052
_refine_ls_extinction_method none
_refine_ls_goodness_of_fit_ref 1.061
_refine_ls_hydrogen_treatment constr
_refine_ls_matrix_type full
_refine_ls_number_parameters 253
_refine_ls_number_reflns 3603
_refine_ls_number_restraints 0
_refine_ls_restrained_S_all 1.061
_refine_ls_R_factor_all 0.0837
_refine_ls_R_factor_gt 0.0542
_refine_ls_shift/su_max 0.000
_refine_ls_shift/su_mean 0.000
_refine_ls_structure_factor_coef Fsqd
_refine_ls_weighting_details 'w=1/[\s^2^(Fo^2^)+(0.0770P)^2^+0.0172P] where P=(Fo^2^+2Fc^2^)/3'
_refine_ls_weighting_scheme calc
_refine_ls_wR_factor_gt 0.1435
_refine_ls_wR_factor_ref 0.1575
_reflns_Friedel_coverage 0.000
_reflns_number_gt 2457
_reflns_number_total 3603
_reflns_threshold_expression 'I > 2\s(I)'
_cod_data_source_file c8cc08193j2.cif
_cod_data_source_block mo_20180673-x-276_0m
_cod_depositor_comments 'Adding full bibliography for 7122587.cif.'
_cod_original_cell_volume 1946.4(5)
_cod_database_code 7122587
_shelx_shelxl_version_number 2014/7
_shelx_space_group_comment
;
The symmetry employed for this shelxl refinement is uniquely defined
by the following loop, which should always be used as a source of
symmetry information in preference to the above space-group names.
They are only intended as comments.
;
_olex2_refinement_description
;
1. Fixed Uiso
 At 1.2 times of:
  All B(H) groups, All C(H) groups, All N(H) groups
2.a Aromatic/amide H refined with riding coordinates:
 N1(H1), C9(H9), C8(H8), C7(H7), C6(H6), C5(H5), C15(H15), C14(H14), C12(H12),
 C11(H11)
2.b Boron cage BH refined with riding coordinates:
 C1(H1A), C2(H2), B5(H5A), B3(H3), B8(H8A), B6(H6A), B10(H10), B12(H12A),
 B7(H7A), B11(H11A)
;
_olex2_submission_special_instructions 'No special instructions were received'

loop_
_space_group_symop_operation_xyz
'x, y, z'
'-x+1/2, y+1/2, -z+1/2'
'-x, -y, -z'
'x-1/2, -y-1/2, z-1/2'

loop_
_atom_site_label
_atom_site_type_symbol
_atom_site_fract_x
_atom_site_fract_y
_atom_site_fract_z
_atom_site_U_iso_or_equiv
_atom_site_adp_type
_atom_site_occupancy
_atom_site_site_symmetry_order
_atom_site_calc_flag
_atom_site_refinement_flags_posn
Cl1 Cl 0.86530(8) 0.24522(5) 0.28739(5) 0.0528(3) Uani 1 1 d .
O1 O 0.38265(19) 0.83473(14) 0.42469(15) 0.0554(6) Uani 1 1 d .
N1 N 0.4608(2) 0.67830(14) 0.39238(13) 0.0322(5) Uani 1 1 d .
H1 H 0.5369 0.6414 0.3936 0.039 Uiso 1 1 calc R
C9 C 0.7429(3) 0.74600(18) 0.46382(18) 0.0378(7) Uani 1 1 d .
H9 H 0.7307 0.6743 0.4506 0.045 Uiso 1 1 calc R
C8 C 0.8742(3) 0.7836(2) 0.49442(19) 0.0431(7) Uani 1 1 d .
H8 H 0.9518 0.7381 0.5022 0.052 Uiso 1 1 calc R
C7 C 0.8932(3) 0.8873(2) 0.51373(18) 0.0439(7) Uani 1 1 d .
H7 H 0.9838 0.9130 0.5355 0.053 Uiso 1 1 calc R
C6 C 0.7810(3) 0.9538(2) 0.50151(19) 0.0441(7) Uani 1 1 d .
H6 H 0.7942 1.0256 0.5140 0.053 Uiso 1 1 calc R
C4 C 0.6277(3) 0.81113(17) 0.45193(16) 0.0301(6) Uani 1 1 d .
C5 C 0.6502(3) 0.91606(19) 0.47124(17) 0.0381(7) Uani 1 1 d .
H5 H 0.5732 0.9623 0.4632 0.046 Uiso 1 1 calc R
C3 C 0.4808(3) 0.77592(18) 0.42183(16) 0.0308(6) Uani 1 1 d .
C10 C 0.4840(3) 0.43710(16) 0.30867(15) 0.0282(6) Uani 1 1 d .
C15 C 0.5548(3) 0.45105(19) 0.24017(17) 0.0376(7) Uani 1 1 d .
H15 H 0.5223 0.5013 0.1971 0.045 Uiso 1 1 calc R
C14 C 0.6728(3) 0.3925(2) 0.23355(18) 0.0407(7) Uani 1 1 d .
H14 H 0.7200 0.4028 0.1863 0.049 Uiso 1 1 calc R
C13 C 0.7201(3) 0.32005(18) 0.29592(17) 0.0345(6) Uani 1 1 d .
C12 C 0.6539(3) 0.30446(19) 0.36515(17) 0.0386(7) Uani 1 1 d .
H12 H 0.6873 0.2544 0.4082 0.046 Uiso 1 1 calc R
C11 C 0.5371(3) 0.36372(18) 0.37054(17) 0.0363(6) Uani 1 1 d .
H11 H 0.4916 0.3536 0.4186 0.044 Uiso 1 1 calc R
C1 C 0.2023(3) 0.48453(18) 0.23595(18) 0.0354(6) Uani 1 1 d .
H1A H 0.2114 0.4352 0.1785 0.043 Uiso 1 1 calc R
C2 C 0.0597(3) 0.48762(19) 0.27722(19) 0.0397(7) Uani 1 1 d .
H2 H -0.0328 0.4398 0.2485 0.048 Uiso 1 1 calc R
B5 B 0.2807(3) 0.6022(2) 0.24462(19) 0.0326(7) Uani 1 1 d .
H5A H 0.3424 0.6346 0.1972 0.039 Uiso 1 1 calc R
B4 B 0.3457(3) 0.4968(2) 0.31434(19) 0.0300(7) Uani 1 1 d .
B9 B 0.3289(3) 0.6240(2) 0.35810(19) 0.0300(7) Uani 1 1 d .
B3 B 0.2000(3) 0.4234(2) 0.3324(2) 0.0343(7) Uani 1 1 d .
H3 H 0.2067 0.3374 0.3419 0.041 Uiso 1 1 calc R
B8 B 0.2763(3) 0.5113(2) 0.4123(2) 0.0328(7) Uani 1 1 d .
H8A H 0.3349 0.4846 0.4764 0.039 Uiso 1 1 calc R
B6 B 0.0960(3) 0.5923(2) 0.2182(2) 0.0395(8) Uani 1 1 d .
H6A H 0.0354 0.6163 0.1538 0.047 Uiso 1 1 calc R
B10 B 0.1731(3) 0.6821(2) 0.2983(2) 0.0354(7) Uani 1 1 d .
H10 H 0.1639 0.7678 0.2872 0.042 Uiso 1 1 calc R
B12 B 0.1720(3) 0.6258(2) 0.4022(2) 0.0357(7) Uani 1 1 d .
H12A H 0.1625 0.6747 0.4598 0.043 Uiso 1 1 calc R
B7 B 0.0929(3) 0.5014(2) 0.3859(2) 0.0389(8) Uani 1 1 d .
H7A H 0.0291 0.4673 0.4315 0.047 Uiso 1 1 calc R
B11 B 0.0301(3) 0.6060(2) 0.3159(2) 0.0411(8) Uani 1 1 d .
H11A H -0.0750 0.6406 0.3158 0.049 Uiso 1 1 calc R

loop_
_atom_site_aniso_label
_atom_site_aniso_U_11
_atom_site_aniso_U_22
_atom_site_aniso_U_33
_atom_site_aniso_U_23
_atom_site_aniso_U_13
_atom_site_aniso_U_12
Cl1 0.0378(5) 0.0530(5) 0.0680(6) -0.0027(4) 0.0103(4) 0.0115(3)
O1 0.0372(12) 0.0353(10) 0.0892(17) -0.0161(10) -0.0007(12) 0.0087(9)
N1 0.0300(13) 0.0256(10) 0.0417(13) -0.0026(9) 0.0078(10) 0.0034(9)
C9 0.0400(17) 0.0288(13) 0.0443(17) 0.0042(11) 0.0068(14) -0.0012(12)
C8 0.0357(17) 0.0408(15) 0.0529(19) 0.0063(13) 0.0083(15) 0.0010(12)
C7 0.0399(17) 0.0485(17) 0.0440(17) -0.0038(13) 0.0096(14) -0.0122(14)
C6 0.0502(19) 0.0335(14) 0.0518(19) -0.0099(13) 0.0175(16) -0.0113(13)
C4 0.0368(16) 0.0271(12) 0.0279(13) 0.0040(10) 0.0101(12) 0.0022(11)
C5 0.0417(17) 0.0331(13) 0.0411(16) -0.0034(12) 0.0120(14) 0.0019(12)
C3 0.0361(16) 0.0269(12) 0.0300(14) 0.0013(10) 0.0073(12) 0.0004(11)
C10 0.0337(15) 0.0222(12) 0.0284(13) -0.0035(10) 0.0050(12) -0.0027(10)
C15 0.0419(17) 0.0345(14) 0.0378(16) 0.0060(11) 0.0102(14) 0.0048(12)
C14 0.0360(16) 0.0472(16) 0.0420(17) 0.0039(13) 0.0156(14) 0.0047(13)
C13 0.0273(15) 0.0349(14) 0.0400(16) -0.0087(11) 0.0026(13) 0.0011(11)
C12 0.0420(17) 0.0348(14) 0.0371(16) 0.0010(12) 0.0015(13) 0.0057(12)
C11 0.0443(17) 0.0354(14) 0.0310(14) 0.0014(11) 0.0116(13) 0.0039(12)
C1 0.0345(16) 0.0325(13) 0.0400(16) -0.0028(11) 0.0085(13) 0.0030(11)
C2 0.0285(15) 0.0375(14) 0.0533(18) -0.0053(13) 0.0081(13) -0.0027(11)
B5 0.0375(18) 0.0279(14) 0.0317(16) 0.0022(12) 0.0043(14) 0.0005(12)
B4 0.0353(18) 0.0253(14) 0.0306(16) -0.0016(11) 0.0093(14) -0.0001(12)
B9 0.0339(17) 0.0237(13) 0.0337(16) -0.0011(11) 0.0097(14) 0.0019(12)
B3 0.0323(18) 0.0296(15) 0.0422(19) -0.0005(13) 0.0099(15) -0.0016(12)
B8 0.0388(19) 0.0305(15) 0.0314(16) 0.0013(12) 0.0125(14) 0.0050(12)
B6 0.0387(19) 0.0346(16) 0.0429(19) 0.0016(14) 0.0012(16) 0.0049(14)
B10 0.0361(18) 0.0296(15) 0.0390(18) 0.0020(13) 0.0031(15) 0.0049(13)
B12 0.0319(18) 0.0365(16) 0.0401(18) -0.0018(13) 0.0103(15) 0.0040(13)
B7 0.0395(19) 0.0367(16) 0.0439(19) 0.0014(14) 0.0163(16) -0.0005(14)
B11 0.0357(19) 0.0354(16) 0.052(2) -0.0048(14) 0.0083(16) 0.0022(14)

loop_
_atom_type_symbol
_atom_type_description
_atom_type_scat_dispersion_real
_atom_type_scat_dispersion_imag
_atom_type_scat_source
C C 0.0033 0.0016 'International Tables Vol C Tables 4.2.6.8 and 6.1.1.4'
H H 0.0000 0.0000 'International Tables Vol C Tables 4.2.6.8 and 6.1.1.4'
B B 0.0013 0.0007 'International Tables Vol C Tables 4.2.6.8 and 6.1.1.4'
Cl Cl 0.1484 0.1585 'International Tables Vol C Tables 4.2.6.8 and 6.1.1.4'
N N 0.0061 0.0033 'International Tables Vol C Tables 4.2.6.8 and 6.1.1.4'
O O 0.0106 0.0060 'International Tables Vol C Tables 4.2.6.8 and 6.1.1.4'

loop_
_geom_angle_atom_site_label_1
_geom_angle_atom_site_label_2
_geom_angle_atom_site_label_3
_geom_angle
C3 N1 H1 115.4
C3 N1 B9 129.2(2)
B9 N1 H1 115.4
C8 C9 H9 119.5
C8 C9 C4 121.0(2)
C4 C9 H9 119.5
C9 C8 H8 120.0
C9 C8 C7 120.0(3)
C7 C8 H8 120.0
C8 C7 H7 119.9
C8 C7 C6 120.1(3)
C6 C7 H7 119.9
C7 C6 H6 120.1
C5 C6 C7 119.7(2)
C5 C6 H6 120.1
C9 C4 C5 117.7(2)
C9 C4 C3 124.5(2)
C5 C4 C3 117.8(2)
C6 C5 C4 121.4(2)
C6 C5 H5 119.3
C4 C5 H5 119.3
O1 C3 N1 121.6(2)
O1 C3 C4 120.7(2)
N1 C3 C4 117.7(2)
C15 C10 B4 122.1(2)
C11 C10 C15 117.0(2)
C11 C10 B4 120.8(2)
C10 C15 H15 119.4
C10 C15 C14 121.3(2)
C14 C15 H15 119.4
C15 C14 H14 120.3
C13 C14 C15 119.4(2)
C13 C14 H14 120.3
C14 C13 Cl1 119.8(2)
C14 C13 C12 121.2(2)
C12 C13 Cl1 119.0(2)
C13 C12 H12 120.8
C13 C12 C11 118.4(2)
C11 C12 H12 120.8
C10 C11 H11 118.6
C12 C11 C10 122.7(2)
C12 C11 H11 118.6
C2 C1 H1A 121.8
C2 C1 B5 110.50(19)
C2 C1 B4 111.1(2)
C2 C1 B3 60.96(16)
C2 C1 B6 60.99(16)
B5 C1 H1A 118.3
B5 C1 B4 63.65(17)
B5 C1 B3 114.8(2)
B5 C1 B6 62.78(16)
B4 C1 H1A 117.6
B4 C1 B3 62.68(17)
B4 C1 B6 115.9(2)
B3 C1 H1A 117.8
B3 C1 B6 114.3(2)
B6 C1 H1A 117.3
C1 C2 H2 120.6
C1 C2 B3 61.60(16)
C1 C2 B6 62.07(16)
C1 C2 B7 112.3(2)
C1 C2 B11 112.1(2)
B3 C2 H2 117.1
B3 C2 B6 115.7(2)
B6 C2 H2 116.5
B7 C2 H2 117.4
B7 C2 B3 62.90(18)
B7 C2 B6 116.4(2)
B11 C2 H2 117.8
B11 C2 B3 115.6(2)
B11 C2 B6 63.02(18)
B11 C2 B7 63.62(18)
C1 B5 H5A 124.8
C1 B5 B4 58.30(15)
C1 B5 B9 104.9(2)
C1 B5 B6 59.53(16)
C1 B5 B10 105.0(2)
B4 B5 H5A 121.1
B9 B5 H5A 121.9
B9 B5 B4 60.43(16)
B9 B5 B6 108.7(2)
B9 B5 B10 60.67(16)
B6 B5 H5A 121.0
B6 B5 B4 108.8(2)
B6 B5 B10 59.68(17)
B10 B5 H5A 122.0
B10 B5 B4 108.9(2)
C10 B4 C1 121.3(2)
C10 B4 B5 123.5(2)
C10 B4 B9 127.4(2)
C10 B4 B3 118.0(2)
C10 B4 B8 124.0(2)
C1 B4 B5 58.04(16)
C1 B4 B9 104.02(19)
C1 B4 B3 58.98(16)
C1 B4 B8 104.0(2)
B5 B4 B9 59.59(15)
B5 B4 B8 107.29(19)
B9 B4 B8 60.25(15)
B3 B4 B5 107.2(2)
B3 B4 B9 107.18(19)
B3 B4 B8 58.87(16)
N1 B9 B5 119.7(2)
N1 B9 B4 116.0(2)
N1 B9 B8 120.8(2)
N1 B9 B10 126.3(2)
N1 B9 B12 127.0(2)
B5 B9 B4 59.98(15)
B5 B9 B8 107.32(19)
B5 B9 B10 59.77(17)
B5 B9 B12 107.3(2)
B4 B9 B8 59.91(15)
B4 B9 B10 107.8(2)
B10 B9 B8 107.2(2)
B12 B9 B4 107.61(19)
B12 B9 B8 59.49(15)
B12 B9 B10 59.69(16)
C1 B3 B4 58.34(16)
C1 B3 H3 124.4
C1 B3 B8 105.3(2)
C1 B3 B7 105.1(2)
C2 B3 C1 57.44(16)
C2 B3 B4 104.8(2)
C2 B3 H3 125.0
C2 B3 B8 104.5(2)
C2 B3 B7 58.21(17)
B4 B3 H3 121.4
B8 B3 B4 61.28(16)
B8 B3 H3 122.5
B8 B3 B7 60.29(17)
B7 B3 B4 109.4(2)
B7 B3 H3 121.7
B4 B8 B9 59.84(15)
B4 B8 H8A 121.8
B9 B8 H8A 121.9
B3 B8 B4 59.85(16)
B3 B8 B9 107.6(2)
B3 B8 H8A 121.8
B3 B8 B12 108.0(2)
B3 B8 B7 60.21(17)
B12 B8 B4 107.9(2)
B12 B8 B9 59.90(15)
B12 B8 H8A 121.8
B7 B8 B4 108.2(2)
B7 B8 B9 108.0(2)
B7 B8 H8A 121.5
B7 B8 B12 60.09(16)
C1 B6 B5 57.69(15)
C1 B6 H6A 125.0
C1 B6 B10 104.1(2)
C1 B6 B11 103.9(2)
C2 B6 C1 56.95(15)
C2 B6 B5 103.3(2)
C2 B6 H6A 125.5
C2 B6 B10 103.5(2)
C2 B6 B11 57.85(17)
B5 B6 H6A 122.7
B10 B6 B5 60.26(17)
B10 B6 H6A 123.2
B11 B6 B5 107.4(2)
B11 B6 H6A 122.5
B11 B6 B10 59.76(18)
B5 B10 B9 59.56(16)
B5 B10 H10 122.2
B5 B10 B12 107.25(19)
B9 B10 H10 121.9
B6 B10 B5 60.06(17)
B6 B10 B9 108.1(2)
B6 B10 H10 121.4
B6 B10 B12 108.1(2)
B12 B10 B9 59.87(16)
B12 B10 H10 121.9
B11 B10 B5 107.5(2)
B11 B10 B9 107.8(2)
B11 B10 B6 60.11(18)
B11 B10 H10 121.9
B11 B10 B12 59.88(17)
B9 B12 H12A 121.3
B8 B12 B9 60.61(15)
B8 B12 B10 108.7(2)
B8 B12 H12A 121.5
B10 B12 B9 60.44(16)
B10 B12 H12A 121.5
B7 B12 B9 108.2(2)
B7 B12 B8 59.54(16)
B7 B12 B10 107.9(2)
B7 B12 H12A 121.9
B11 B12 B9 107.9(2)
B11 B12 B8 107.7(2)
B11 B12 B10 59.51(18)
B11 B12 H12A 122.1
B11 B12 B7 60.04(17)
C2 B7 B3 58.88(16)
C2 B7 B8 104.4(2)
C2 B7 B12 103.9(2)
C2 B7 H7A 125.2
C2 B7 B11 58.15(17)
B3 B7 B8 59.50(16)
B3 B7 B12 107.6(2)
B3 B7 H7A 121.7
B3 B7 B11 107.8(2)
B8 B7 B12 60.37(16)
B8 B7 H7A 122.3
B8 B7 B11 108.2(2)
B12 B7 H7A 122.6
B11 B7 B12 59.88(17)
B11 B7 H7A 121.5
C2 B11 B6 59.13(17)
C2 B11 B10 104.8(2)
C2 B11 B12 104.2(2)
C2 B11 B7 58.23(17)
C2 B11 H11A 125.2
B6 B11 B12 108.7(2)
B6 B11 B7 108.7(2)
B6 B11 H11A 120.9
B10 B11 B6 60.13(18)
B10 B11 B12 60.62(17)
B10 B11 B7 108.8(2)
B10 B11 H11A 121.9
B12 B11 B7 60.08(18)
B12 B11 H11A 122.2
B7 B11 H11A 121.2

loop_
_geom_bond_atom_site_label_1
_geom_bond_atom_site_label_2
_geom_bond_distance
Cl1 C13 1.740(3)
O1 C3 1.230(3)
N1 H1 0.8800
N1 C3 1.344(3)
N1 B9 1.481(3)
C9 H9 0.9500
C9 C8 1.376(4)
C9 C4 1.390(3)
C8 H8 0.9500
C8 C7 1.376(4)
C7 H7 0.9500
C7 C6 1.379(4)
C6 H6 0.9500
C6 C5 1.371(4)
C4 C5 1.396(3)
C4 C3 1.499(3)
C5 H5 0.9500
C10 C15 1.391(3)
C10 C11 1.389(3)
C10 B4 1.571(4)
C15 H15 0.9500
C15 C14 1.398(3)
C14 H14 0.9500
C14 C13 1.373(4)
C13 C12 1.375(4)
C12 H12 0.9500
C12 C11 1.389(3)
C11 H11 0.9500
C1 H1A 1.1200
C1 C2 1.639(4)
C1 B5 1.694(4)
C1 B4 1.699(4)
C1 B3 1.710(4)
C1 B6 1.727(4)
C2 H2 1.1200
C2 B3 1.700(4)
C2 B6 1.710(4)
C2 B7 1.688(4)
C2 B11 1.687(4)
B5 H5A 1.1200
B5 B4 1.789(4)
B5 B9 1.782(4)
B5 B6 1.782(4)
B5 B10 1.786(4)
B4 B9 1.797(4)
B4 B3 1.773(4)
B4 B8 1.798(4)
B9 B8 1.805(4)
B9 B10 1.802(4)
B9 B12 1.792(4)
B3 H3 1.1200
B3 B8 1.755(4)
B3 B7 1.768(4)
B8 H8A 1.1200
B8 B12 1.784(4)
B8 B7 1.769(4)
B6 H6A 1.1200
B6 B10 1.776(4)
B6 B11 1.775(5)
B10 H10 1.1200
B10 B12 1.789(4)
B10 B11 1.769(4)
B12 H12A 1.1200
B12 B7 1.779(4)
B12 B11 1.776(5)
B7 H7A 1.1200
B7 B11 1.779(4)
B11 H11A 1.1200

loop_
_geom_torsion_atom_site_label_1
_geom_torsion_atom_site_label_2
_geom_torsion_atom_site_label_3
_geom_torsion_atom_site_label_4
_geom_torsion
Cl1 C13 C12 C11 -179.14(19)
N1 B9 B8 B4 -104.1(2)
N1 B9 B8 B3 -141.5(2)
N1 B9 B8 B12 117.6(3)
N1 B9 B8 B7 154.9(2)
N1 B9 B10 B5 106.5(3)
N1 B9 B10 B6 143.3(2)
N1 B9 B10 B12 -115.9(3)
N1 B9 B10 B11 -153.2(2)
N1 B9 B12 B8 -107.5(3)
N1 B9 B12 B10 114.7(3)
N1 B9 B12 B7 -144.6(2)
N1 B9 B12 B11 151.9(2)
C9 C8 C7 C6 -0.8(4)
C9 C4 C5 C6 -0.5(4)
C9 C4 C3 O1 169.4(3)
C9 C4 C3 N1 -10.2(4)
C8 C9 C4 C5 0.7(4)
C8 C9 C4 C3 -177.8(2)
C8 C7 C6 C5 0.9(4)
C7 C6 C5 C4 -0.3(4)
C4 C9 C8 C7 -0.1(4)
C5 C4 C3 O1 -9.1(4)
C5 C4 C3 N1 171.3(2)
C3 N1 B9 B5 105.1(3)
C3 N1 B9 B4 173.8(2)
C3 N1 B9 B8 -117.2(3)
C3 N1 B9 B10 32.6(4)
C3 N1 B9 B12 -44.1(4)
C3 C4 C5 C6 178.1(2)
C10 C15 C14 C13 -0.2(4)
C10 B4 B9 N1 0.2(4)
C10 B4 B9 B5 111.0(3)
C10 B4 B9 B8 -111.9(3)
C10 B4 B9 B10 148.1(2)
C10 B4 B9 B12 -148.9(2)
C10 B4 B3 C1 -111.5(2)
C10 B4 B3 C2 -146.6(2)
C10 B4 B3 B8 114.7(3)
C10 B4 B3 B7 152.3(2)
C10 B4 B8 B9 117.3(3)
C10 B4 B8 B3 -104.8(3)
C10 B4 B8 B12 154.4(2)
C10 B4 B8 B7 -142.0(2)
C15 C10 C11 C12 -1.2(4)
C15 C10 B4 C1 59.7(3)
C15 C10 B4 B5 -10.4(4)
C15 C10 B4 B9 -85.5(3)
C15 C10 B4 B3 128.6(3)
C15 C10 B4 B8 -161.7(2)
C15 C14 C13 Cl1 178.9(2)
C15 C14 C13 C12 -0.4(4)
C14 C13 C12 C11 0.2(4)
C13 C12 C11 C10 0.6(4)
C11 C10 C15 C14 0.9(4)
C11 C10 B4 C1 -117.1(3)
C11 C10 B4 B5 172.8(2)
C11 C10 B4 B9 97.7(3)
C11 C10 B4 B3 -48.2(3)
C11 C10 B4 B8 21.5(4)
C1 C2 B3 B4 35.57(18)
C1 C2 B3 B8 99.2(2)
C1 C2 B3 B7 139.5(2)
C1 C2 B6 B5 -36.03(18)
C1 C2 B6 B10 -98.2(2)
C1 C2 B6 B11 -138.5(2)
C1 C2 B7 B3 -38.13(19)
C1 C2 B7 B8 1.8(3)
C1 C2 B7 B12 64.3(2)
C1 C2 B7 B11 104.6(2)
C1 C2 B11 B6 39.2(2)
C1 C2 B11 B10 -1.5(3)
C1 C2 B11 B12 -64.3(3)
C1 C2 B11 B7 -104.8(2)
C1 B5 B4 C10 108.7(3)
C1 B5 B4 B9 -134.2(2)
C1 B5 B4 B3 -34.02(18)
C1 B5 B4 B8 -96.0(2)
C1 B5 B9 N1 143.7(2)
C1 B5 B9 B4 39.13(18)
C1 B5 B9 B8 1.0(3)
C1 B5 B9 B10 -99.1(2)
C1 B5 B9 B12 -61.6(2)
C1 B5 B6 C2 35.69(18)
C1 B5 B6 B10 133.8(2)
C1 B5 B6 B11 95.8(2)
C1 B5 B10 B9 98.9(2)
C1 B5 B10 B6 -40.1(2)
C1 B5 B10 B12 61.3(3)
C1 B5 B10 B11 -1.8(3)
C1 B4 B9 N1 -149.6(2)
C1 B4 B9 B5 -38.82(18)
C1 B4 B9 B8 98.3(2)
C1 B4 B9 B10 -1.6(2)
C1 B4 B9 B12 61.4(2)
C1 B4 B3 C2 -35.17(18)
C1 B4 B3 B8 -133.8(2)
C1 B4 B3 B7 -96.2(2)
C1 B4 B8 B9 -98.4(2)
C1 B4 B8 B3 39.60(18)
C1 B4 B8 B12 -61.2(2)
C1 B4 B8 B7 2.4(2)
C1 B3 B8 B4 -39.57(18)
C1 B3 B8 B9 -2.2(3)
C1 B3 B8 B12 61.1(2)
C1 B3 B8 B7 98.9(2)
C1 B3 B7 C2 34.56(19)
C1 B3 B7 B8 -99.3(2)
C1 B3 B7 B12 -61.4(3)
C1 B3 B7 B11 1.8(3)
C1 B6 B10 B5 38.94(18)
C1 B6 B10 B9 2.4(3)
C1 B6 B10 B12 -61.0(2)
C1 B6 B10 B11 -98.1(2)
C1 B6 B11 C2 -34.95(19)
C1 B6 B11 B10 98.3(2)
C1 B6 B11 B12 60.7(2)
C1 B6 B11 B7 -3.1(3)
C2 C1 B5 B4 104.1(2)
C2 C1 B5 B9 64.0(3)
C2 C1 B5 B6 -39.2(2)
C2 C1 B5 B10 0.9(3)
C2 C1 B4 C10 144.3(2)
C2 C1 B4 B5 -103.2(2)
C2 C1 B4 B9 -63.6(2)
C2 C1 B4 B3 38.26(18)
C2 C1 B4 B8 -1.3(2)
C2 C1 B3 B4 -138.6(2)
C2 C1 B3 B8 -97.6(2)
C2 C1 B3 B7 -34.89(19)
C2 C1 B6 B5 137.4(2)
C2 C1 B6 B10 97.1(2)
C2 C1 B6 B11 35.4(2)
C2 B3 B8 B4 -99.2(2)
C2 B3 B8 B9 -61.8(2)
C2 B3 B8 B12 1.5(3)
C2 B3 B8 B7 39.30(18)
C2 B3 B7 B8 -133.8(2)
C2 B3 B7 B12 -95.9(2)
C2 B3 B7 B11 -32.7(2)
C2 B6 B10 B5 97.7(2)
C2 B6 B10 B9 61.2(2)
C2 B6 B10 B12 -2.2(3)
C2 B6 B10 B11 -39.33(19)
C2 B6 B11 B10 133.3(2)
C2 B6 B11 B12 95.6(2)
C2 B6 B11 B7 31.8(2)
C2 B7 B11 B6 -32.2(2)
C2 B7 B11 B10 -96.1(2)
C2 B7 B11 B12 -133.5(2)
B5 C1 C2 B3 -107.7(2)
B5 C1 C2 B6 40.0(2)
B5 C1 C2 B7 -69.0(3)
B5 C1 C2 B11 0.4(3)
B5 C1 B4 C10 -112.5(3)
B5 C1 B4 B9 39.58(18)
B5 C1 B4 B3 141.4(2)
B5 C1 B4 B8 101.88(19)
B5 C1 B3 C2 100.7(2)
B5 C1 B3 B4 -38.0(2)
B5 C1 B3 B8 3.0(3)
B5 C1 B3 B7 65.8(3)
B5 C1 B6 C2 -137.4(2)
B5 C1 B6 B10 -40.22(19)
B5 C1 B6 B11 -102.0(2)
B5 B4 B9 N1 -110.8(2)
B5 B4 B9 B8 137.1(2)
B5 B4 B9 B10 37.18(19)
B5 B4 B9 B12 100.2(2)
B5 B4 B3 C1 33.63(18)
B5 B4 B3 C2 -1.5(3)
B5 B4 B3 B8 -100.2(2)
B5 B4 B3 B7 -62.6(3)
B5 B4 B8 B9 -37.95(19)
B5 B4 B8 B3 100.0(2)
B5 B4 B8 B12 -0.8(3)
B5 B4 B8 B7 62.8(2)
B5 B9 B8 B4 38.14(19)
B5 B9 B8 B3 0.7(3)
B5 B9 B8 B12 -100.2(2)
B5 B9 B8 B7 -62.9(2)
B5 B9 B10 B6 36.78(19)
B5 B9 B10 B12 137.6(2)
B5 B9 B10 B11 100.3(2)
B5 B9 B12 B8 100.3(2)
B5 B9 B12 B10 -37.57(18)
B5 B9 B12 B7 63.1(3)
B5 B9 B12 B11 -0.4(2)
B5 B6 B10 B9 -36.57(19)
B5 B6 B10 B12 -99.9(2)
B5 B6 B10 B11 -137.1(2)
B5 B6 B11 C2 -95.0(2)
B5 B6 B11 B10 38.31(19)
B5 B6 B11 B12 0.7(3)
B5 B6 B11 B7 -63.1(3)
B5 B10 B12 B9 37.46(19)
B5 B10 B12 B8 -0.6(3)
B5 B10 B12 B7 -63.7(3)
B5 B10 B12 B11 -100.6(2)
B5 B10 B11 C2 2.0(3)
B5 B10 B11 B6 -38.2(2)
B5 B10 B11 B12 100.2(2)
B5 B10 B11 B7 63.0(3)
B4 C10 C15 C14 -176.0(2)
B4 C10 C11 C12 175.8(2)
B4 C1 C2 B3 -39.00(19)
B4 C1 C2 B6 108.7(2)
B4 C1 C2 B7 -0.3(3)
B4 C1 C2 B11 69.1(3)
B4 C1 B5 B9 -40.18(18)
B4 C1 B5 B6 -143.4(2)
B4 C1 B5 B10 -103.2(2)
B4 C1 B3 C2 138.6(2)
B4 C1 B3 B8 41.03(18)
B4 C1 B3 B7 103.8(2)
B4 C1 B6 C2 -100.9(2)
B4 C1 B6 B5 36.5(2)
B4 C1 B6 B10 -3.8(3)
B4 C1 B6 B11 -65.5(3)
B4 B5 B9 N1 104.6(2)
B4 B5 B9 B8 -38.10(19)
B4 B5 B9 B10 -138.3(2)
B4 B5 B9 B12 -100.7(2)
B4 B5 B6 C1 -32.43(19)
B4 B5 B6 C2 3.3(3)
B4 B5 B6 B10 101.4(2)
B4 B5 B6 B11 63.3(2)
B4 B5 B10 B9 37.75(19)
B4 B5 B10 B6 -101.2(2)
B4 B5 B10 B12 0.1(3)
B4 B5 B10 B11 -62.9(3)
B4 B9 B8 B3 -37.42(19)
B4 B9 B8 B12 -138.4(2)
B4 B9 B8 B7 -101.0(2)
B4 B9 B10 B5 -37.27(18)
B4 B9 B10 B6 -0.5(3)
B4 B9 B10 B12 100.4(2)
B4 B9 B10 B11 63.0(3)
B4 B9 B12 B8 37.1(2)
B4 B9 B12 B10 -100.8(2)
B4 B9 B12 B7 0.0(3)
B4 B9 B12 B11 -63.5(2)
B4 B3 B8 B9 37.42(18)
B4 B3 B8 B12 100.7(2)
B4 B3 B8 B7 138.5(2)
B4 B3 B7 C2 95.8(2)
B4 B3 B7 B8 -38.0(2)
B4 B3 B7 B12 -0.1(3)
B4 B3 B7 B11 63.0(3)
B4 B8 B12 B9 -37.14(19)
B4 B8 B12 B10 0.9(3)
B4 B8 B12 B7 101.1(2)
B4 B8 B12 B11 63.9(3)
B4 B8 B7 C2 -2.5(2)
B4 B8 B7 B3 37.09(19)
B4 B8 B7 B12 -100.6(2)
B4 B8 B7 B11 -63.3(2)
B9 N1 C3 O1 1.2(4)
B9 N1 C3 C4 -179.2(2)
B9 B5 B4 C10 -117.1(3)
B9 B5 B4 C1 134.2(2)
B9 B5 B4 B3 100.2(2)
B9 B5 B4 B8 38.25(19)
B9 B5 B6 C1 -96.6(2)
B9 B5 B6 C2 -60.9(2)
B9 B5 B6 B10 37.20(19)
B9 B5 B6 B11 -0.9(3)
B9 B5 B10 B6 -138.9(2)
B9 B5 B10 B12 -37.60(19)
B9 B5 B10 B11 -100.7(2)
B9 B4 B3 C1 96.3(2)
B9 B4 B3 C2 61.1(2)
B9 B4 B3 B8 -37.49(19)
B9 B4 B3 B7 0.1(3)
B9 B4 B8 B3 138.0(2)
B9 B4 B8 B12 37.16(19)
B9 B4 B8 B7 100.7(2)
B9 B8 B12 B10 38.0(2)
B9 B8 B12 B7 138.3(2)
B9 B8 B12 B11 101.0(2)
B9 B8 B7 C2 60.8(2)
B9 B8 B7 B3 100.4(2)
B9 B8 B7 B12 -37.27(19)
B9 B8 B7 B11 0.1(3)
B9 B10 B12 B8 -38.11(19)
B9 B10 B12 B7 -101.2(2)
B9 B10 B12 B11 -138.1(2)
B9 B10 B11 C2 -60.8(3)
B9 B10 B11 B6 -101.1(2)
B9 B10 B11 B12 37.33(19)
B9 B10 B11 B7 0.1(3)
B9 B12 B7 C2 -61.2(3)
B9 B12 B7 B3 0.1(3)
B9 B12 B7 B8 37.6(2)
B9 B12 B7 B11 -100.6(2)
B9 B12 B11 C2 61.6(2)
B9 B12 B11 B6 -0.2(3)
B9 B12 B11 B10 -37.63(18)
B9 B12 B11 B7 101.1(2)
B3 C1 C2 B6 147.7(2)
B3 C1 C2 B7 38.7(2)
B3 C1 C2 B11 108.1(3)
B3 C1 B5 B4 37.6(2)
B3 C1 B5 B9 -2.6(3)
B3 C1 B5 B6 -105.8(2)
B3 C1 B5 B10 -65.6(3)
B3 C1 B4 C10 106.1(2)
B3 C1 B4 B5 -141.4(2)
B3 C1 B4 B9 -101.8(2)
B3 C1 B4 B8 -39.54(17)
B3 C1 B6 C2 -30.8(2)
B3 C1 B6 B5 106.5(2)
B3 C1 B6 B10 66.3(3)
B3 C1 B6 B11 4.5(3)
B3 C2 B6 C1 31.4(2)
B3 C2 B6 B5 -4.6(3)
B3 C2 B6 B10 -66.7(3)
B3 C2 B6 B11 -107.0(3)
B3 C2 B7 B8 39.93(18)
B3 C2 B7 B12 102.4(2)
B3 C2 B7 B11 142.7(2)
B3 C2 B11 B6 107.2(2)
B3 C2 B11 B10 66.5(3)
B3 C2 B11 B12 3.7(3)
B3 C2 B11 B7 -36.8(2)
B3 B4 B9 N1 149.0(2)
B3 B4 B9 B5 -100.2(2)
B3 B4 B9 B8 36.87(19)
B3 B4 B9 B10 -63.0(2)
B3 B4 B9 B12 0.0(3)
B3 B4 B8 B9 -138.0(2)
B3 B4 B8 B12 -100.8(2)
B3 B4 B8 B7 -37.25(19)
B3 B8 B12 B9 -100.4(2)
B3 B8 B12 B10 -62.3(3)
B3 B8 B12 B7 37.9(2)
B3 B8 B12 B11 0.6(3)
B3 B8 B7 C2 -39.62(18)
B3 B8 B7 B12 -137.7(2)
B3 B8 B7 B11 -100.3(2)
B3 B7 B11 C2 33.0(2)
B3 B7 B11 B6 0.8(3)
B3 B7 B11 B10 -63.0(3)
B3 B7 B11 B12 -100.5(2)
B8 B4 B9 N1 112.1(2)
B8 B4 B9 B5 -137.1(2)
B8 B4 B9 B10 -99.9(2)
B8 B4 B9 B12 -36.9(2)
B8 B4 B3 C1 133.8(2)
B8 B4 B3 C2 98.6(2)
B8 B4 B3 B7 37.6(2)
B8 B9 B10 B5 -100.4(2)
B8 B9 B10 B6 -63.6(2)
B8 B9 B10 B12 37.24(19)
B8 B9 B10 B11 -0.1(3)
B8 B9 B12 B10 -137.9(2)
B8 B9 B12 B7 -37.1(2)
B8 B9 B12 B11 -100.6(2)
B8 B3 B7 C2 133.8(2)
B8 B3 B7 B12 37.9(2)
B8 B3 B7 B11 101.1(2)
B8 B12 B7 C2 -98.8(2)
B8 B12 B7 B3 -37.5(2)
B8 B12 B7 B11 -138.2(2)
B8 B12 B11 C2 -2.4(3)
B8 B12 B11 B6 -64.2(3)
B8 B12 B11 B10 -101.6(2)
B8 B12 B11 B7 37.05(19)
B8 B7 B11 C2 95.9(2)
B8 B7 B11 B6 63.8(3)
B8 B7 B11 B10 -0.1(3)
B8 B7 B11 B12 -37.6(2)
B6 C1 C2 B3 -147.7(2)
B6 C1 C2 B7 -109.0(2)
B6 C1 C2 B11 -39.6(2)
B6 C1 B5 B4 143.4(2)
B6 C1 B5 B9 103.2(2)
B6 C1 B5 B10 40.1(2)
B6 C1 B4 C10 -148.7(2)
B6 C1 B4 B5 -36.1(2)
B6 C1 B4 B9 3.4(3)
B6 C1 B4 B3 105.3(2)
B6 C1 B4 B8 65.7(3)
B6 C1 B3 C2 30.8(2)
B6 C1 B3 B4 -107.8(2)
B6 C1 B3 B8 -66.8(3)
B6 C1 B3 B7 -4.1(3)
B6 C2 B3 C1 -31.6(2)
B6 C2 B3 B4 4.0(3)
B6 C2 B3 B8 67.6(3)
B6 C2 B3 B7 107.9(2)
B6 C2 B7 B3 -106.9(2)
B6 C2 B7 B8 -67.0(3)
B6 C2 B7 B12 -4.5(3)
B6 C2 B7 B11 35.8(2)
B6 C2 B11 B10 -40.7(2)
B6 C2 B11 B12 -103.6(2)
B6 C2 B11 B7 -144.0(2)
B6 B5 B4 C10 141.6(2)
B6 B5 B4 C1 32.91(19)
B6 B5 B4 B9 -101.3(2)
B6 B5 B4 B3 -1.1(3)
B6 B5 B4 B8 -63.0(3)
B6 B5 B9 N1 -153.9(2)
B6 B5 B9 B4 101.5(2)
B6 B5 B9 B8 63.4(2)
B6 B5 B9 B10 -36.77(18)
B6 B5 B9 B12 0.8(2)
B6 B5 B10 B9 138.9(2)
B6 B5 B10 B12 101.3(2)
B6 B5 B10 B11 38.3(2)
B6 B10 B12 B9 100.8(2)
B6 B10 B12 B8 62.7(3)
B6 B10 B12 B7 -0.3(3)
B6 B10 B12 B11 -37.27(19)
B6 B10 B11 C2 40.2(2)
B6 B10 B11 B12 138.4(2)
B6 B10 B11 B7 101.2(2)
B10 B5 B4 C10 -155.0(2)
B10 B5 B4 C1 96.3(2)
B10 B5 B4 B9 -37.85(19)
B10 B5 B4 B3 62.3(2)
B10 B5 B4 B8 0.4(3)
B10 B5 B9 N1 -117.1(2)
B10 B5 B9 B4 138.3(2)
B10 B5 B9 B8 100.1(2)
B10 B5 B9 B12 37.53(18)
B10 B5 B6 C1 -133.8(2)
B10 B5 B6 C2 -98.1(2)
B10 B5 B6 B11 -38.08(19)
B10 B9 B8 B4 101.0(2)
B10 B9 B8 B3 63.6(2)
B10 B9 B8 B12 -37.33(19)
B10 B9 B8 B7 0.0(3)
B10 B9 B12 B8 137.9(2)
B10 B9 B12 B7 100.7(2)
B10 B9 B12 B11 37.21(19)
B10 B6 B11 C2 -133.3(2)
B10 B6 B11 B12 -37.65(19)
B10 B6 B11 B7 -101.5(2)
B10 B12 B7 C2 2.7(3)
B10 B12 B7 B3 64.0(3)
B10 B12 B7 B8 101.5(2)
B10 B12 B7 B11 -36.7(2)
B10 B12 B11 C2 99.2(2)
B10 B12 B11 B6 37.43(19)
B10 B12 B11 B7 138.7(2)
B12 B9 B8 B4 138.4(2)
B12 B9 B8 B3 100.9(2)
B12 B9 B8 B7 37.4(2)
B12 B9 B10 B5 -137.6(2)
B12 B9 B10 B6 -100.9(2)
B12 B9 B10 B11 -37.3(2)
B12 B8 B7 C2 98.1(2)
B12 B8 B7 B3 137.7(2)
B12 B8 B7 B11 37.3(2)
B12 B10 B11 C2 -98.1(2)
B12 B10 B11 B6 -138.4(2)
B12 B10 B11 B7 -37.2(2)
B12 B7 B11 C2 133.5(2)
B12 B7 B11 B6 101.3(2)
B12 B7 B11 B10 37.4(2)
B7 C2 B3 C1 -139.5(2)
B7 C2 B3 B4 -103.9(2)
B7 C2 B3 B8 -40.34(19)
B7 C2 B6 C1 102.4(2)
B7 C2 B6 B5 66.4(3)
B7 C2 B6 B10 4.3(3)
B7 C2 B6 B11 -36.0(2)
B7 C2 B11 B6 144.0(2)
B7 C2 B11 B10 103.2(2)
B7 C2 B11 B12 40.4(2)
B7 B3 B8 B4 -138.5(2)
B7 B3 B8 B9 -101.1(2)
B7 B3 B8 B12 -37.84(19)
B7 B8 B12 B9 -138.3(2)
B7 B8 B12 B10 -100.2(2)
B7 B8 B12 B11 -37.3(2)
B7 B12 B11 C2 -39.50(19)
B7 B12 B11 B6 -101.3(2)
B7 B12 B11 B10 -138.7(2)
B11 C2 B3 C1 -102.5(2)
B11 C2 B3 B4 -66.9(3)
B11 C2 B3 B8 -3.3(3)
B11 C2 B3 B7 37.0(2)
B11 C2 B6 C1 138.5(2)
B11 C2 B6 B5 102.4(2)
B11 C2 B6 B10 40.3(2)
B11 C2 B7 B3 -142.7(2)
B11 C2 B7 B8 -102.8(2)
B11 C2 B7 B12 -40.28(19)
B11 B6 B10 B5 137.1(2)
B11 B6 B10 B9 100.5(2)
B11 B6 B10 B12 37.2(2)
B11 B10 B12 B9 138.1(2)
B11 B10 B12 B8 100.0(2)
B11 B10 B12 B7 36.9(2)
B11 B12 B7 C2 39.4(2)
B11 B12 B7 B3 100.7(2)
B11 B12 B7 B8 138.2(2)
